data_1563989
loop_
_publ_author_name
'Marandi, Farzin'
'Moeini, Keyvan'
'Alizadeh, Fereshteh'
'Mardani, Zahra'
'Quah, Ching Kheng'
'Loh, Wan-Sin'
'Woollins, J. Derek'

_publ_section_title
;
 Treatment of cadmium(II) and zinc(II) with N2-donor linkages in presence
 of \b-diketone ligand; supported by structural, spectral, theoretical and
 docking studies
;
_journal_name_full 'Inorganica Chimica Acta'
_journal_page_first 717
_journal_page_last 725
_journal_paper_doi 10.1016/j.ica.2018.07.014
_journal_volume 482
_journal_year 2018
_chemical_formula_moiety 'C70 H52 N2 O8 Zn2'
_chemical_formula_sum 'C70 H52 N2 O8 Zn2'
_chemical_formula_weight 1179.87
_space_group_crystal_system monoclinic
_space_group_IT_number 14
_space_group_name_Hall '-P 2ybc'
_space_group_name_H-M_alt 'P 1 21/c 1'
_atom_sites_solution_hydrogens geom
_audit_creation_method SHELXL-2014/7
_cell_angle_alpha 90
_cell_angle_beta 93.739(2)
_cell_angle_gamma 90
_cell_formula_units_Z 4
_cell_length_a 10.8018(14)
_cell_length_b 28.923(4)
_cell_length_c 18.183(2)
_cell_measurement_reflns_used 5448
_cell_measurement_temperature 296(2)
_cell_measurement_theta_max 16.76
_cell_measurement_theta_min 2.24
_cell_volume 5668.6(12)
_computing_cell_refinement 'SAINT (Bruker, 2009)'
_computing_data_collection 'APEX2 (Bruker, 2009)'
_computing_data_reduction 'SAINT (Bruker, 2009)'
_computing_molecular_graphics
;
SHELXTL (Sheldrick, 2008)
;
_computing_publication_material
;
PLATON (Spek, 2009)
;
_computing_structure_refinement 'SHELXL-2014 (Sheldrick, 2015)'
_computing_structure_solution 'SHELXS-2013 (Sheldrick, 2008)'
_diffrn_ambient_temperature 296(2)
_diffrn_measured_fraction_theta_full 1.000
_diffrn_measured_fraction_theta_max 1.000
_diffrn_measurement_device_type 'Bruker APEX Duo CCD area detector'
_diffrn_measurement_method '\f and \w scans'
_diffrn_radiation_monochromator graphite
_diffrn_radiation_source 'fine-focus sealed tube'
_diffrn_radiation_type MoK\a
_diffrn_radiation_wavelength 0.71073
_diffrn_reflns_av_R_equivalents 0.1416
_diffrn_reflns_av_unetI/netI 0.0839
_diffrn_reflns_Laue_measured_fraction_full 1.000
_diffrn_reflns_Laue_measured_fraction_max 1.000
_diffrn_reflns_limit_h_max 13
_diffrn_reflns_limit_h_min -13
_diffrn_reflns_limit_k_max 36
_diffrn_reflns_limit_k_min -36
_diffrn_reflns_limit_l_max 23
_diffrn_reflns_limit_l_min -23
_diffrn_reflns_number 117745
_diffrn_reflns_point_group_measured_fraction_full 1.000
_diffrn_reflns_point_group_measured_fraction_max 1.000
_diffrn_reflns_theta_full 25.242
_diffrn_reflns_theta_max 26.999
_diffrn_reflns_theta_min 1.325
_exptl_absorpt_coefficient_mu 0.907
_exptl_absorpt_correction_T_max 0.7693
_exptl_absorpt_correction_T_min 0.6629
_exptl_absorpt_correction_type multi-scan
_exptl_absorpt_process_details '(<i>SADABS</i>; Bruker, 2009)'
_exptl_crystal_colour 'pale yellow'
_exptl_crystal_density_diffrn 1.383
_exptl_crystal_description block
_exptl_crystal_F_000 2440
_exptl_crystal_size_max 0.660
_exptl_crystal_size_mid 0.115
_exptl_crystal_size_min 0.052
_refine_diff_density_max 0.289
_refine_diff_density_min -0.231
_refine_diff_density_rms 0.052
_refine_ls_extinction_coef .
_refine_ls_extinction_method none
_refine_ls_goodness_of_fit_ref 1.005
_refine_ls_hydrogen_treatment constr
_refine_ls_matrix_type full
_refine_ls_number_parameters 739
_refine_ls_number_reflns 12379
_refine_ls_number_restraints 0
_refine_ls_restrained_S_all 1.005
_refine_ls_R_factor_all 0.1480
_refine_ls_R_factor_gt 0.0544
_refine_ls_shift/su_max 0.001
_refine_ls_shift/su_mean 0.000
_refine_ls_structure_factor_coef Fsqd
_refine_ls_weighting_details 'w=1/[\s^2^(Fo^2^)+(0.0317P)^2^+4.0170P] where P=(Fo^2^+2Fc^2^)/3'
_refine_ls_weighting_scheme calc
_refine_ls_wR_factor_gt 0.0944
_refine_ls_wR_factor_ref 0.1307
_reflns_Friedel_coverage 0.000
_reflns_Friedel_fraction_full .
_reflns_Friedel_fraction_max .
_reflns_number_gt 5749
_reflns_number_total 12379
_reflns_threshold_expression 'I > 2\s(I)'
_cod_data_source_file ICA-2018-482-717.cif
_cod_data_source_block mo_fa3_0m
_cod_original_cell_volume 5668.6(13)
_cod_original_sg_symbol_H-M 'P 21/c'
_cod_database_code 1563989
_shelx_shelxl_version_number 2014/7
_shelx_space_group_comment
;
The symmetry employed for this shelxl refinement is uniquely defined
by the following loop, which should always be used as a source of
symmetry information in preference to the above space-group names.
They are only intended as comments.
;
_shelx_estimated_absorpt_t_min 0.586
_shelx_estimated_absorpt_t_max 0.954

loop_
_space_group_symop_operation_xyz
'x, y, z'
'-x, y+1/2, -z+1/2'
'-x, -y, -z'
'x, -y-1/2, z-1/2'

loop_
_atom_site_label
_atom_site_type_symbol
_atom_site_fract_x
_atom_site_fract_y
_atom_site_fract_z
_atom_site_U_iso_or_equiv
_atom_site_adp_type
_atom_site_occupancy
_atom_site_site_symmetry_order
_atom_site_calc_flag
_atom_site_refinement_flags_posn
_atom_site_refinement_flags_adp
_atom_site_refinement_flags_occupancy
_atom_site_disorder_assembly
_atom_site_disorder_group
Zn1A Zn 0.67949(4) 0.41476(2) 0.28706(3) 0.06071(16) Uani 1 1 d . . . . .
O1A O 0.5036(2) 0.43663(10) 0.28660(15) 0.0663(8) Uani 1 1 d . . . . .
O2A O 0.7042(2) 0.46247(10) 0.20702(16) 0.0695(8) Uani 1 1 d . . . . .
O3A O 0.6229(3) 0.36133(10) 0.34727(15) 0.0720(8) Uani 1 1 d . . . . .
O4A O 0.7993(3) 0.37355(10) 0.24253(16) 0.0727(8) Uani 1 1 d . . . . .
N1A N 0.7929(3) 0.44770(11) 0.36595(17) 0.0558(8) Uani 1 1 d . . . . .
C1A C 0.2285(4) 0.48921(15) 0.2033(3) 0.0715(13) Uani 1 1 d . . . . .
H1AA H 0.2634 0.5129 0.1770 0.086 Uiso 1 1 calc R U . . .
C2A C 0.1018(4) 0.48717(17) 0.2068(3) 0.0822(14) Uani 1 1 d . . . . .
H2AA H 0.0520 0.5097 0.1835 0.099 Uiso 1 1 calc R U . . .
C3A C 0.0491(4) 0.45233(19) 0.2442(3) 0.0886(15) Uani 1 1 d . . . . .
H3AA H -0.0367 0.4505 0.2452 0.106 Uiso 1 1 calc R U . . .
C4A C 0.1225(5) 0.42022(18) 0.2802(3) 0.0856(15) Uani 1 1 d . . . . .
H4AA H 0.0866 0.3969 0.3068 0.103 Uiso 1 1 calc R U . . .
C5A C 0.2499(4) 0.42214(15) 0.2775(3) 0.0729(13) Uani 1 1 d . . . . .
H5AA H 0.2991 0.4000 0.3023 0.088 Uiso 1 1 calc R U . . .
C6A C 0.3048(4) 0.45646(14) 0.2384(2) 0.0568(11) Uani 1 1 d . . . . .
C7A C 0.4425(4) 0.45708(14) 0.2347(2) 0.0568(11) Uani 1 1 d . . . . .
C8A C 0.4946(4) 0.47826(14) 0.1758(2) 0.0635(11) Uani 1 1 d . . . . .
H8AA H 0.4406 0.4914 0.1398 0.076 Uiso 1 1 calc R U . . .
C9A C 0.6208(4) 0.48145(14) 0.1660(2) 0.0586(11) Uani 1 1 d . . . . .
C10A C 0.6631(4) 0.50895(15) 0.1025(2) 0.0614(11) Uani 1 1 d . . . . .
C11A C 0.7812(4) 0.50282(16) 0.0820(3) 0.0748(13) Uani 1 1 d . . . . .
H11A H 0.8339 0.4824 0.1084 0.090 Uiso 1 1 calc R U . . .
C12A C 0.8237(5) 0.5265(2) 0.0226(3) 0.0996(17) Uani 1 1 d . . . . .
H12A H 0.9030 0.5207 0.0077 0.119 Uiso 1 1 calc R U . . .
C13A C 0.7511(6) 0.5580(2) -0.0137(3) 0.0958(17) Uani 1 1 d . . . . .
H13A H 0.7808 0.5745 -0.0527 0.115 Uiso 1 1 calc R U . . .
C14A C 0.6352(6) 0.5653(2) 0.0067(3) 0.112(2) Uani 1 1 d . . . . .
H14A H 0.5853 0.5875 -0.0176 0.134 Uiso 1 1 calc R U . . .
C15A C 0.5899(5) 0.54012(19) 0.0637(3) 0.0988(17) Uani 1 1 d . . . . .
H15A H 0.5084 0.5445 0.0758 0.119 Uiso 1 1 calc R U . . .
C16A C 0.4875(5) 0.30084(18) 0.4246(3) 0.0844(15) Uani 1 1 d . . . . .
H16A H 0.4885 0.3321 0.4369 0.101 Uiso 1 1 calc R U . . .
C17A C 0.4111(5) 0.2714(3) 0.4603(3) 0.1049(18) Uani 1 1 d . . . . .
H17A H 0.3634 0.2825 0.4972 0.126 Uiso 1 1 calc R U . . .
C18A C 0.4058(6) 0.2260(3) 0.4412(4) 0.113(2) Uani 1 1 d . . . . .
H18A H 0.3545 0.2058 0.4649 0.135 Uiso 1 1 calc R U . . .
C19A C 0.4760(7) 0.2103(2) 0.3873(4) 0.126(2) Uani 1 1 d . . . . .
H19A H 0.4704 0.1794 0.3731 0.151 Uiso 1 1 calc R U . . .
C20A C 0.5552(5) 0.23936(18) 0.3534(3) 0.0987(17) Uani 1 1 d . . . . .
H20A H 0.6048 0.2278 0.3178 0.118 Uiso 1 1 calc R U . . .
C21A C 0.5616(4) 0.28552(16) 0.3718(3) 0.0661(12) Uani 1 1 d . . . . .
C22A C 0.6436(4) 0.31882(16) 0.3355(2) 0.0647(12) Uani 1 1 d . . . . .
C23A C 0.7342(4) 0.30342(15) 0.2914(2) 0.0678(12) Uani 1 1 d . . . . .
H23A H 0.7468 0.2716 0.2904 0.081 Uiso 1 1 calc R U . . .
C24A C 0.8085(4) 0.32974(16) 0.2487(2) 0.0619(11) Uani 1 1 d . . . . .
C25A C 0.9054(4) 0.30771(16) 0.2054(3) 0.0666(12) Uani 1 1 d . . . . .
C26A C 0.9325(5) 0.26159(17) 0.2071(3) 0.0867(15) Uani 1 1 d . . . . .
H26A H 0.8887 0.2419 0.2364 0.104 Uiso 1 1 calc R U . . .
C27A C 1.0241(5) 0.2440(2) 0.1658(3) 0.0981(18) Uani 1 1 d . . . . .
H27A H 1.0417 0.2125 0.1679 0.118 Uiso 1 1 calc R U . . .
C28A C 1.0883(5) 0.2714(3) 0.1226(4) 0.1061(19) Uani 1 1 d . . . . .
H28A H 1.1510 0.2593 0.0957 0.127 Uiso 1 1 calc R U . . .
C29A C 1.0608(6) 0.3170(2) 0.1186(3) 0.115(2) Uani 1 1 d . . . . .
H29A H 1.1028 0.3362 0.0876 0.138 Uiso 1 1 calc R U . . .
C30A C 0.9703(5) 0.33496(19) 0.1606(3) 0.0956(16) Uani 1 1 d . . . . .
H30A H 0.9534 0.3665 0.1582 0.115 Uiso 1 1 calc R U . . .
C31A C 0.8624(4) 0.42307(14) 0.4142(2) 0.0621(11) Uani 1 1 d . . . . .
H31A H 0.8557 0.3910 0.4122 0.075 Uiso 1 1 calc R U . . .
C32A C 0.9436(4) 0.44198(13) 0.4669(2) 0.0585(11) Uani 1 1 d . . . . .
H32A H 0.9897 0.4228 0.4994 0.070 Uiso 1 1 calc R U . . .
C33A C 0.9569(3) 0.48879(13) 0.4719(2) 0.0507(10) Uani 1 1 d . . . . .
C34A C 0.8837(5) 0.51437(14) 0.4222(3) 0.0841(15) Uani 1 1 d . . . . .
H34A H 0.8879 0.5465 0.4233 0.101 Uiso 1 1 calc R U . . .
C35A C 0.8050(5) 0.49284(15) 0.3712(3) 0.0804(15) Uani 1 1 d . . . . .
H35A H 0.7572 0.5112 0.3384 0.096 Uiso 1 1 calc R U . . .
Zn1B Zn 0.81238(4) 0.36375(2) 0.62558(3) 0.06030(16) Uani 1 1 d . . . . .
O1B O 0.8660(3) 0.33591(9) 0.53192(15) 0.0702(8) Uani 1 1 d . . . . .
O2B O 0.6923(2) 0.31212(10) 0.63249(16) 0.0712(8) Uani 1 1 d . . . . .
O3B O 0.9907(2) 0.38390(9) 0.63954(16) 0.0643(8) Uani 1 1 d . . . . .
O4B O 0.7945(3) 0.38081(10) 0.73228(16) 0.0690(8) Uani 1 1 d . . . . .
N1B N 0.7037(3) 0.41600(11) 0.57993(18) 0.0566(8) Uani 1 1 d . . . . .
C1B C 0.9416(5) 0.23349(17) 0.4322(3) 0.0908(16) Uani 1 1 d . . . . .
H1BA H 0.8837 0.2122 0.4472 0.109 Uiso 1 1 calc R U . . .
C2B C 1.0287(6) 0.2197(2) 0.3846(3) 0.110(2) Uani 1 1 d . . . . .
H2BA H 1.0293 0.1893 0.3679 0.132 Uiso 1 1 calc R U . . .
C3B C 1.1136(5) 0.2502(2) 0.3617(3) 0.0979(17) Uani 1 1 d . . . . .
H3BA H 1.1716 0.2408 0.3292 0.117 Uiso 1 1 calc R U . . .
C4B C 1.1134(5) 0.2944(2) 0.3865(3) 0.0902(16) Uani 1 1 d . . . . .
H4BA H 1.1715 0.3155 0.3712 0.108 Uiso 1 1 calc R U . . .
C5B C 1.0271(4) 0.30785(16) 0.4344(3) 0.0754(13) Uani 1 1 d . . . . .
H5BA H 1.0282 0.3381 0.4516 0.090 Uiso 1 1 calc R U . . .
C6B C 0.9390(4) 0.27774(14) 0.4577(2) 0.0554(10) Uani 1 1 d . . . . .
C7B C 0.8510(4) 0.29442(14) 0.5122(2) 0.0570(10) Uani 1 1 d . . . . .
C8B C 0.7632(4) 0.26482(14) 0.5386(2) 0.0614(11) Uani 1 1 d . . . . .
H8BA H 0.7531 0.2361 0.5160 0.074 Uiso 1 1 calc R U . . .
C9B C 0.6896(4) 0.27465(15) 0.5959(2) 0.0586(11) Uani 1 1 d . . . . .
C10B C 0.5994(4) 0.23922(15) 0.6201(2) 0.0611(11) Uani 1 1 d . . . . .
C11B C 0.5010(4) 0.25286(17) 0.6592(3) 0.0808(14) Uani 1 1 d . . . . .
H11B H 0.4912 0.2840 0.6704 0.097 Uiso 1 1 calc R U . . .
C12B C 0.4166(5) 0.2210(2) 0.6819(3) 0.0973(17) Uani 1 1 d . . . . .
H12B H 0.3495 0.2308 0.7075 0.117 Uiso 1 1 calc R U . . .
C13B C 0.4316(5) 0.1749(2) 0.6669(3) 0.0986(18) Uani 1 1 d . . . . .
H13B H 0.3749 0.1533 0.6823 0.118 Uiso 1 1 calc R U . . .
C14B C 0.5303(5) 0.16090(18) 0.6292(3) 0.0880(15) Uani 1 1 d . . . . .
H14B H 0.5417 0.1297 0.6195 0.106 Uiso 1 1 calc R U . . .
C15B C 0.6132(4) 0.19303(16) 0.6054(2) 0.0713(12) Uani 1 1 d . . . . .
H15B H 0.6794 0.1833 0.5791 0.086 Uiso 1 1 calc R U . . .
C16B C 1.2420(4) 0.37002(14) 0.6333(2) 0.0688(12) Uani 1 1 d . . . . .
H16B H 1.1897 0.3590 0.5945 0.083 Uiso 1 1 calc R U . . .
C17B C 1.3682(5) 0.36876(17) 0.6282(3) 0.0863(15) Uani 1 1 d . . . . .
H17B H 1.4008 0.3563 0.5865 0.104 Uiso 1 1 calc R U . . .
C18B C 1.4460(5) 0.38560(18) 0.6837(4) 0.0930(16) Uani 1 1 d . . . . .
H18B H 1.5314 0.3846 0.6799 0.112 Uiso 1 1 calc R U . . .
C19B C 1.3983(4) 0.40386(17) 0.7446(3) 0.0894(15) Uani 1 1 d . . . . .
H19B H 1.4512 0.4158 0.7824 0.107 Uiso 1 1 calc R U . . .
C20B C 1.2720(4) 0.40469(15) 0.7507(3) 0.0731(13) Uani 1 1 d . . . . .
H20B H 1.2401 0.4171 0.7927 0.088 Uiso 1 1 calc R U . . .
C21B C 1.1923(4) 0.38741(13) 0.6952(2) 0.0550(10) Uani 1 1 d . . . . .
C22B C 1.0551(4) 0.38664(12) 0.7000(3) 0.0551(10) Uani 1 1 d . . . . .
C23B C 1.0064(4) 0.38766(13) 0.7686(2) 0.0598(11) Uani 1 1 d . . . . .
H23B H 1.0625 0.3898 0.8094 0.072 Uiso 1 1 calc R U . . .
C24B C 0.8810(4) 0.38574(13) 0.7819(2) 0.0583(11) Uani 1 1 d . . . . .
C25B C 0.8422(4) 0.38894(13) 0.8590(2) 0.0582(11) Uani 1 1 d . . . . .
C26B C 0.9231(5) 0.40137(17) 0.9166(3) 0.0832(14) Uani 1 1 d . . . . .
H26B H 1.0053 0.4079 0.9082 0.100 Uiso 1 1 calc R U . . .
C27B C 0.8839(6) 0.40421(18) 0.9867(3) 0.0983(17) Uani 1 1 d . . . . .
H27B H 0.9396 0.4133 1.0252 0.118 Uiso 1 1 calc R U . . .
C28B C 0.7663(6) 0.39406(17) 1.0010(3) 0.0910(16) Uani 1 1 d . . . . .
H28B H 0.7409 0.3960 1.0488 0.109 Uiso 1 1 calc R U . . .
C29B C 0.6856(5) 0.38099(19) 0.9449(3) 0.0980(17) Uani 1 1 d . . . . .
H29B H 0.6043 0.3736 0.9542 0.118 Uiso 1 1 calc R U . . .
C30B C 0.7234(4) 0.37861(17) 0.8739(3) 0.0821(14) Uani 1 1 d . . . . .
H30B H 0.6669 0.3698 0.8357 0.099 Uiso 1 1 calc R U . . .
C31B C 0.6918(4) 0.45670(15) 0.6107(2) 0.0774(14) Uani 1 1 d . . . . .
H31B H 0.7382 0.4630 0.6544 0.093 Uiso 1 1 calc R U . . .
C32B C 0.6137(4) 0.49050(15) 0.5812(2) 0.0792(14) Uani 1 1 d . . . . .
H32B H 0.6089 0.5189 0.6047 0.095 Uiso 1 1 calc R U . . .
C33B C 0.5429(4) 0.48227(13) 0.5168(2) 0.0535(10) Uani 1 1 d . . . . .
C34B C 0.5567(4) 0.43978(14) 0.4846(2) 0.0615(11) Uani 1 1 d . . . . .
H34B H 0.5119 0.4325 0.4407 0.074 Uiso 1 1 calc R U . . .
C35B C 0.6367(4) 0.40825(14) 0.5177(2) 0.0627(11) Uani 1 1 d . . . . .
H35B H 0.6445 0.3797 0.4950 0.075 Uiso 1 1 calc R U . . .

loop_
_atom_site_aniso_label
_atom_site_aniso_U_11
_atom_site_aniso_U_22
_atom_site_aniso_U_33
_atom_site_aniso_U_23
_atom_site_aniso_U_13
_atom_site_aniso_U_12
Zn1A 0.0590(3) 0.0553(3) 0.0667(3) -0.0055(3) -0.0044(2) 0.0021(2)
O1A 0.0583(17) 0.079(2) 0.0619(19) 0.0077(16) 0.0017(15) 0.0097(15)
O2A 0.0516(17) 0.082(2) 0.074(2) 0.0117(17) -0.0023(15) 0.0052(15)
O3A 0.088(2) 0.0570(19) 0.072(2) -0.0041(16) 0.0072(16) -0.0039(16)
O4A 0.073(2) 0.0562(19) 0.089(2) -0.0098(16) 0.0101(17) -0.0004(15)
N1A 0.062(2) 0.048(2) 0.057(2) 0.0036(17) -0.0001(18) 0.0003(17)
C1A 0.054(3) 0.067(3) 0.095(4) 0.002(3) 0.007(3) -0.003(2)
C2A 0.064(3) 0.079(3) 0.103(4) 0.008(3) 0.004(3) 0.007(3)
C3A 0.054(3) 0.097(4) 0.116(4) 0.006(3) 0.012(3) -0.004(3)
C4A 0.074(3) 0.087(4) 0.099(4) 0.014(3) 0.024(3) -0.014(3)
C5A 0.069(3) 0.068(3) 0.083(3) 0.005(3) 0.013(3) 0.000(2)
C6A 0.052(2) 0.059(3) 0.060(3) -0.011(2) 0.005(2) 0.001(2)
C7A 0.056(3) 0.053(3) 0.062(3) -0.011(2) 0.004(2) 0.003(2)
C8A 0.051(3) 0.081(3) 0.058(3) 0.008(2) 0.001(2) 0.002(2)
C9A 0.058(3) 0.063(3) 0.054(3) -0.005(2) 0.002(2) -0.002(2)
C10A 0.051(3) 0.073(3) 0.060(3) -0.005(2) 0.001(2) -0.002(2)
C11A 0.066(3) 0.073(3) 0.087(4) 0.006(3) 0.011(3) -0.004(2)
C12A 0.085(4) 0.098(4) 0.119(5) 0.005(4) 0.033(4) -0.002(3)
C13A 0.106(5) 0.104(4) 0.080(4) 0.011(3) 0.026(4) -0.019(4)
C14A 0.101(5) 0.147(5) 0.088(4) 0.052(4) 0.008(4) 0.009(4)
C15A 0.074(3) 0.135(5) 0.088(4) 0.039(4) 0.009(3) 0.013(3)
C16A 0.083(4) 0.093(4) 0.077(4) -0.010(3) 0.000(3) -0.020(3)
C17A 0.087(4) 0.134(6) 0.093(4) 0.006(4) -0.001(3) -0.023(4)
C18A 0.102(5) 0.114(6) 0.121(6) 0.048(5) -0.007(4) -0.018(4)
C19A 0.140(6) 0.074(4) 0.165(7) 0.032(4) 0.027(5) -0.006(4)
C20A 0.113(4) 0.062(4) 0.122(5) 0.018(3) 0.018(4) 0.003(3)
C21A 0.069(3) 0.063(3) 0.065(3) 0.007(2) -0.015(3) 0.002(2)
C22A 0.068(3) 0.062(3) 0.061(3) 0.002(2) -0.017(2) -0.003(2)
C23A 0.078(3) 0.056(3) 0.069(3) 0.001(2) -0.003(3) -0.001(2)
C24A 0.053(3) 0.061(3) 0.069(3) -0.011(2) -0.016(2) 0.001(2)
C25A 0.059(3) 0.066(3) 0.073(3) -0.013(3) -0.012(2) 0.004(2)
C26A 0.081(3) 0.068(3) 0.110(4) -0.021(3) -0.006(3) 0.014(3)
C27A 0.084(4) 0.077(4) 0.130(5) -0.035(4) -0.015(4) 0.026(3)
C28A 0.078(4) 0.120(6) 0.119(5) -0.035(4) 0.003(4) 0.014(4)
C29A 0.115(5) 0.102(5) 0.131(5) -0.012(4) 0.044(4) 0.008(4)
C30A 0.094(4) 0.084(4) 0.111(5) -0.016(3) 0.024(4) 0.013(3)
C31A 0.070(3) 0.043(2) 0.071(3) 0.005(2) -0.013(2) -0.003(2)
C32A 0.065(3) 0.039(2) 0.069(3) 0.004(2) -0.013(2) 0.002(2)
C33A 0.056(2) 0.043(2) 0.053(3) 0.0069(19) 0.0004(19) -0.0011(19)
C34A 0.117(4) 0.039(2) 0.090(4) 0.004(2) -0.042(3) -0.007(3)
C35A 0.114(4) 0.043(3) 0.079(3) 0.007(2) -0.033(3) -0.001(3)
Zn1B 0.0594(3) 0.0535(3) 0.0677(3) -0.0007(3) 0.0017(2) 0.0050(2)
O1B 0.085(2) 0.0494(18) 0.078(2) -0.0023(15) 0.0184(17) -0.0005(15)
O2B 0.0689(19) 0.0556(18) 0.090(2) -0.0062(17) 0.0135(17) -0.0006(15)
O3B 0.0560(17) 0.078(2) 0.0585(19) 0.0044(16) 0.0037(15) -0.0015(15)
O4B 0.0570(18) 0.087(2) 0.063(2) -0.0028(16) 0.0058(16) 0.0013(16)
N1B 0.063(2) 0.052(2) 0.055(2) -0.0060(18) 0.0013(18) 0.0058(17)
C1B 0.100(4) 0.078(4) 0.098(4) -0.024(3) 0.027(3) -0.014(3)
C2B 0.123(5) 0.084(4) 0.126(5) -0.041(4) 0.042(4) -0.009(4)
C3B 0.092(4) 0.115(5) 0.089(4) -0.018(4) 0.019(3) 0.008(4)
C4B 0.076(3) 0.091(4) 0.106(4) 0.015(3) 0.018(3) -0.002(3)
C5B 0.073(3) 0.068(3) 0.086(4) 0.005(3) 0.015(3) 0.005(3)
C6B 0.061(3) 0.049(3) 0.055(3) 0.003(2) -0.003(2) 0.002(2)
C7B 0.061(3) 0.053(3) 0.056(3) 0.003(2) -0.002(2) 0.003(2)
C8B 0.065(3) 0.054(3) 0.065(3) -0.004(2) 0.002(2) -0.007(2)
C9B 0.053(3) 0.057(3) 0.065(3) 0.005(2) -0.007(2) 0.004(2)
C10B 0.053(3) 0.064(3) 0.066(3) 0.003(2) -0.005(2) 0.000(2)
C11B 0.061(3) 0.085(4) 0.097(4) 0.006(3) 0.013(3) 0.005(3)
C12B 0.067(3) 0.114(5) 0.113(5) 0.015(4) 0.018(3) -0.001(3)
C13B 0.088(4) 0.103(5) 0.104(5) 0.018(4) -0.001(3) -0.036(4)
C14B 0.098(4) 0.080(4) 0.085(4) 0.002(3) -0.002(3) -0.029(3)
C15B 0.075(3) 0.068(3) 0.070(3) -0.003(3) -0.003(2) -0.011(3)
C16B 0.067(3) 0.068(3) 0.073(3) -0.002(2) 0.015(3) -0.001(2)
C17B 0.076(4) 0.087(4) 0.099(4) -0.010(3) 0.030(3) 0.009(3)
C18B 0.058(3) 0.094(4) 0.130(5) -0.002(4) 0.023(4) -0.002(3)
C19B 0.065(3) 0.091(4) 0.113(5) -0.008(3) 0.005(3) -0.002(3)
C20B 0.059(3) 0.080(3) 0.081(3) -0.009(3) 0.013(3) -0.001(2)
C21B 0.055(3) 0.044(2) 0.066(3) 0.004(2) 0.005(2) 0.005(2)
C22B 0.060(3) 0.042(2) 0.064(3) 0.005(2) 0.006(2) 0.0038(19)
C23B 0.053(3) 0.070(3) 0.056(3) 0.004(2) 0.001(2) 0.001(2)
C24B 0.064(3) 0.048(2) 0.063(3) 0.001(2) 0.004(2) 0.003(2)
C25B 0.063(3) 0.052(3) 0.061(3) 0.003(2) 0.011(2) 0.002(2)
C26B 0.077(3) 0.102(4) 0.073(4) -0.012(3) 0.022(3) -0.013(3)
C27B 0.112(5) 0.112(4) 0.073(4) -0.018(3) 0.020(3) -0.024(4)
C28B 0.118(5) 0.083(4) 0.076(4) -0.005(3) 0.037(4) -0.015(3)
C29B 0.080(4) 0.124(5) 0.094(4) 0.002(4) 0.037(4) -0.011(3)
C30B 0.069(3) 0.103(4) 0.076(4) 0.006(3) 0.016(3) -0.011(3)
C31B 0.101(4) 0.060(3) 0.067(3) -0.015(2) -0.023(3) 0.017(3)
C32B 0.113(4) 0.056(3) 0.065(3) -0.019(2) -0.024(3) 0.025(3)
C33B 0.061(3) 0.052(3) 0.048(3) -0.005(2) 0.002(2) 0.0076(19)
C34B 0.068(3) 0.057(3) 0.058(3) -0.012(2) -0.004(2) 0.006(2)
C35B 0.068(3) 0.054(3) 0.066(3) -0.011(2) -0.003(2) 0.009(2)

loop_
_atom_type_symbol
_atom_type_description
_atom_type_scat_dispersion_real
_atom_type_scat_dispersion_imag
_atom_type_scat_source
C C 0.0033 0.0016 'International Tables Vol C Tables 4.2.6.8 and 6.1.1.4'
H H 0.0000 0.0000 'International Tables Vol C Tables 4.2.6.8 and 6.1.1.4'
N N 0.0061 0.0033 'International Tables Vol C Tables 4.2.6.8 and 6.1.1.4'
O O 0.0106 0.0060 'International Tables Vol C Tables 4.2.6.8 and 6.1.1.4'
Zn Zn 0.2839 1.4301 'International Tables Vol C Tables 4.2.6.8 and 6.1.1.4'

loop_
_geom_angle_atom_site_label_1
_geom_angle_atom_site_label_2
_geom_angle_atom_site_label_3
_geom_angle
_geom_angle_site_symmetry_1
_geom_angle_site_symmetry_3
O4A Zn1A O1A 146.87(12) . .
O4A Zn1A O3A 89.42(12) . .
O1A Zn1A O3A 85.58(12) . .
O4A Zn1A O2A 89.77(12) . .
O1A Zn1A O2A 87.23(11) . .
O3A Zn1A O2A 165.55(12) . .
O4A Zn1A N1A 100.91(12) . .
O1A Zn1A N1A 112.22(12) . .
O3A Zn1A N1A 99.46(12) . .
O2A Zn1A N1A 94.86(12) . .
C7A O1A Zn1A 126.9(3) . .
C9A O2A Zn1A 126.7(3) . .
C22A O3A Zn1A 126.1(3) . .
C24A O4A Zn1A 127.9(3) . .
C35A N1A C31A 115.9(4) . .
C35A N1A Zn1A 124.2(3) . .
C31A N1A Zn1A 119.9(3) . .
C2A C1A C6A 120.9(4) . .
C2A C1A H1AA 119.6 . .
C6A C1A H1AA 119.6 . .
C3A C2A C1A 120.3(5) . .
C3A C2A H2AA 119.8 . .
C1A C2A H2AA 119.8 . .
C4A C3A C2A 119.8(5) . .
C4A C3A H3AA 120.1 . .
C2A C3A H3AA 120.1 . .
C3A C4A C5A 120.4(5) . .
C3A C4A H4AA 119.8 . .
C5A C4A H4AA 119.8 . .
C6A C5A C4A 120.7(4) . .
C6A C5A H5AA 119.6 . .
C4A C5A H5AA 119.6 . .
C5A C6A C1A 117.9(4) . .
C5A C6A C7A 119.7(4) . .
C1A C6A C7A 122.4(4) . .
O1A C7A C8A 124.5(4) . .
O1A C7A C6A 115.7(4) . .
C8A C7A C6A 119.8(4) . .
C7A C8A C9A 125.5(4) . .
C7A C8A H8AA 117.3 . .
C9A C8A H8AA 117.3 . .
O2A C9A C8A 124.5(4) . .
O2A C9A C10A 116.5(4) . .
C8A C9A C10A 119.0(4) . .
C11A C10A C15A 117.7(4) . .
C11A C10A C9A 118.7(4) . .
C15A C10A C9A 123.6(4) . .
C10A C11A C12A 120.9(5) . .
C10A C11A H11A 119.6 . .
C12A C11A H11A 119.6 . .
C13A C12A C11A 120.4(5) . .
C13A C12A H12A 119.8 . .
C11A C12A H12A 119.8 . .
C12A C13A C14A 119.6(5) . .
C12A C13A H13A 120.2 . .
C14A C13A H13A 120.2 . .
C13A C14A C15A 120.3(5) . .
C13A C14A H14A 119.9 . .
C15A C14A H14A 119.9 . .
C10A C15A C14A 121.0(5) . .
C10A C15A H15A 119.5 . .
C14A C15A H15A 119.5 . .
C21A C16A C17A 121.8(5) . .
C21A C16A H16A 119.1 . .
C17A C16A H16A 119.1 . .
C18A C17A C16A 119.6(6) . .
C18A C17A H17A 120.2 . .
C16A C17A H17A 120.2 . .
C19A C18A C17A 119.5(6) . .
C19A C18A H18A 120.2 . .
C17A C18A H18A 120.2 . .
C18A C19A C20A 120.8(6) . .
C18A C19A H19A 119.6 . .
C20A C19A H19A 119.6 . .
C19A C20A C21A 120.6(6) . .
C19A C20A H20A 119.7 . .
C21A C20A H20A 119.7 . .
C16A C21A C20A 117.6(5) . .
C16A C21A C22A 119.7(4) . .
C20A C21A C22A 122.8(5) . .
O3A C22A C23A 123.4(4) . .
O3A C22A C21A 115.7(4) . .
C23A C22A C21A 120.9(4) . .
C22A C23A C24A 127.5(4) . .
C22A C23A H23A 116.2 . .
C24A C23A H23A 116.2 . .
O4A C24A C23A 123.5(4) . .
O4A C24A C25A 115.5(4) . .
C23A C24A C25A 120.9(4) . .
C30A C25A C26A 117.4(5) . .
C30A C25A C24A 118.4(4) . .
C26A C25A C24A 124.2(5) . .
C25A C26A C27A 120.7(5) . .
C25A C26A H26A 119.7 . .
C27A C26A H26A 119.7 . .
C28A C27A C26A 121.1(5) . .
C28A C27A H27A 119.4 . .
C26A C27A H27A 119.4 . .
C27A C28A C29A 119.3(6) . .
C27A C28A H28A 120.4 . .
C29A C28A H28A 120.4 . .
C28A C29A C30A 119.9(6) . .
C28A C29A H29A 120.0 . .
C30A C29A H29A 120.0 . .
C25A C30A C29A 121.6(5) . .
C25A C30A H30A 119.2 . .
C29A C30A H30A 119.2 . .
N1A C31A C32A 123.9(4) . .
N1A C31A H31A 118.0 . .
C32A C31A H31A 118.0 . .
C33A C32A C31A 120.2(4) . .
C33A C32A H32A 119.9 . .
C31A C32A H32A 119.9 . .
C32A C33A C34A 115.8(4) . .
C32A C33A C33A 122.5(4) . 3_766
C34A C33A C33A 121.6(4) . 3_766
C35A C34A C33A 120.4(4) . .
C35A C34A H34A 119.8 . .
C33A C34A H34A 119.8 . .
N1A C35A C34A 123.8(4) . .
N1A C35A H35A 118.1 . .
C34A C35A H35A 118.1 . .
O2B Zn1B O1B 88.73(12) . .
O2B Zn1B O3B 146.39(11) . .
O1B Zn1B O3B 84.05(12) . .
O2B Zn1B O4B 91.09(12) . .
O1B Zn1B O4B 164.63(12) . .
O3B Zn1B O4B 87.64(11) . .
O2B Zn1B N1B 102.72(12) . .
O1B Zn1B N1B 98.13(12) . .
O3B Zn1B N1B 110.77(12) . .
O4B Zn1B N1B 96.90(12) . .
C7B O1B Zn1B 125.9(3) . .
C9B O2B Zn1B 126.9(3) . .
C22B O3B Zn1B 126.5(3) . .
C24B O4B Zn1B 126.9(3) . .
C31B N1B C35B 116.9(4) . .
C31B N1B Zn1B 123.8(3) . .
C35B N1B Zn1B 119.2(3) . .
C6B C1B C2B 121.0(5) . .
C6B C1B H1BA 119.5 . .
C2B C1B H1BA 119.5 . .
C3B C2B C1B 120.5(5) . .
C3B C2B H2BA 119.7 . .
C1B C2B H2BA 119.7 . .
C2B C3B C4B 119.7(5) . .
C2B C3B H3BA 120.2 . .
C4B C3B H3BA 120.2 . .
C3B C4B C5B 119.6(5) . .
C3B C4B H4BA 120.2 . .
C5B C4B H4BA 120.2 . .
C4B C5B C6B 121.8(5) . .
C4B C5B H5BA 119.1 . .
C6B C5B H5BA 119.1 . .
C1B C6B C5B 117.4(4) . .
C1B C6B C7B 123.8(4) . .
C5B C6B C7B 118.8(4) . .
O1B C7B C8B 124.6(4) . .
O1B C7B C6B 114.8(4) . .
C8B C7B C6B 120.6(4) . .
C9B C8B C7B 125.1(4) . .
C9B C8B H8BA 117.5 . .
C7B C8B H8BA 117.5 . .
O2B C9B C8B 125.2(4) . .
O2B C9B C10B 115.0(4) . .
C8B C9B C10B 119.8(4) . .
C15B C10B C11B 118.5(4) . .
C15B C10B C9B 121.8(4) . .
C11B C10B C9B 119.6(4) . .
C10B C11B C12B 120.8(5) . .
C10B C11B H11B 119.6 . .
C12B C11B H11B 119.6 . .
C13B C12B C11B 120.1(5) . .
C13B C12B H12B 120.0 . .
C11B C12B H12B 120.0 . .
C14B C13B C12B 119.5(5) . .
C14B C13B H13B 120.3 . .
C12B C13B H13B 120.3 . .
C13B C14B C15B 120.2(5) . .
C13B C14B H14B 119.9 . .
C15B C14B H14B 119.9 . .
C10B C15B C14B 120.9(5) . .
C10B C15B H15B 119.5 . .
C14B C15B H15B 119.5 . .
C17B C16B C21B 120.5(5) . .
C17B C16B H16B 119.8 . .
C21B C16B H16B 119.8 . .
C18B C17B C16B 120.6(5) . .
C18B C17B H17B 119.7 . .
C16B C17B H17B 119.7 . .
C19B C18B C17B 119.7(5) . .
C19B C18B H18B 120.1 . .
C17B C18B H18B 120.1 . .
C18B C19B C20B 120.1(5) . .
C18B C19B H19B 119.9 . .
C20B C19B H19B 119.9 . .
C19B C20B C21B 120.8(4) . .
C19B C20B H20B 119.6 . .
C21B C20B H20B 119.6 . .
C16B C21B C20B 118.3(4) . .
C16B C21B C22B 119.1(4) . .
C20B C21B C22B 122.6(4) . .
O3B C22B C23B 124.4(4) . .
O3B C22B C21B 116.2(4) . .
C23B C22B C21B 119.4(4) . .
C22B C23B C24B 126.0(4) . .
C22B C23B H23B 117.0 . .
C24B C23B H23B 117.0 . .
O4B C24B C23B 124.2(4) . .
O4B C24B C25B 116.0(4) . .
C23B C24B C25B 119.8(4) . .
C30B C25B C26B 117.9(4) . .
C30B C25B C24B 120.0(4) . .
C26B C25B C24B 122.1(4) . .
C25B C26B C27B 120.4(5) . .
C25B C26B H26B 119.8 . .
C27B C26B H26B 119.8 . .
C28B C27B C26B 121.2(5) . .
C28B C27B H27B 119.4 . .
C26B C27B H27B 119.4 . .
C27B C28B C29B 119.1(5) . .
C27B C28B H28B 120.4 . .
C29B C28B H28B 120.4 . .
C28B C29B C30B 120.2(5) . .
C28B C29B H29B 119.9 . .
C30B C29B H29B 119.9 . .
C25B C30B C29B 121.0(5) . .
C25B C30B H30B 119.5 . .
C29B C30B H30B 119.5 . .
N1B C31B C32B 123.1(4) . .
N1B C31B H31B 118.5 . .
C32B C31B H31B 118.5 . .
C31B C32B C33B 120.0(4) . .
C31B C32B H32B 120.0 . .
C33B C32B H32B 120.0 . .
C34B C33B C32B 116.6(4) . .
C34B C33B C33B 121.6(5) . 3_666
C32B C33B C33B 121.8(4) . 3_666
C35B C34B C33B 119.5(4) . .
C35B C34B H34B 120.2 . .
C33B C34B H34B 120.2 . .
N1B C35B C34B 123.9(4) . .
N1B C35B H35B 118.1 . .
C34B C35B H35B 118.1 . .

loop_
_geom_bond_atom_site_label_1
_geom_bond_atom_site_label_2
_geom_bond_distance
_geom_bond_site_symmetry_2
Zn1A O4A 1.972(3) .
Zn1A O1A 2.002(3) .
Zn1A O3A 2.012(3) .
Zn1A O2A 2.036(3) .
Zn1A N1A 2.058(3) .
O1A C7A 1.263(4) .
O2A C9A 1.258(4) .
O3A C22A 1.270(5) .
O4A C24A 1.275(5) .
N1A C35A 1.315(5) .
N1A C31A 1.325(5) .
C1A C2A 1.375(5) .
C1A C6A 1.384(5) .
C1A H1AA 0.9300 .
C2A C3A 1.361(6) .
C2A H2AA 0.9300 .
C3A C4A 1.361(6) .
C3A H3AA 0.9300 .
C4A C5A 1.381(6) .
C4A H4AA 0.9300 .
C5A C6A 1.377(5) .
C5A H5AA 0.9300 .
C6A C7A 1.494(5) .
C7A C8A 1.385(5) .
C8A C9A 1.389(5) .
C8A H8AA 0.9300 .
C9A C10A 1.497(5) .
C10A C11A 1.364(5) .
C10A C15A 1.365(6) .
C11A C12A 1.384(6) .
C11A H11A 0.9300 .
C12A C13A 1.346(7) .
C12A H12A 0.9300 .
C13A C14A 1.346(7) .
C13A H13A 0.9300 .
C14A C15A 1.383(6) .
C14A H14A 0.9300 .
C15A H15A 0.9300 .
C16A C21A 1.364(6) .
C16A C17A 1.378(7) .
C16A H16A 0.9300 .
C17A C18A 1.357(8) .
C17A H17A 0.9300 .
C18A C19A 1.355(8) .
C18A H18A 0.9300 .
C19A C20A 1.374(7) .
C19A H19A 0.9300 .
C20A C21A 1.377(6) .
C20A H20A 0.9300 .
C21A C22A 1.491(6) .
C22A C23A 1.379(6) .
C23A C24A 1.382(6) .
C23A H23A 0.9300 .
C24A C25A 1.493(6) .
C25A C30A 1.361(6) .
C25A C26A 1.366(6) .
C26A C27A 1.377(6) .
C26A H26A 0.9300 .
C27A C28A 1.342(7) .
C27A H27A 0.9300 .
C28A C29A 1.350(7) .
C28A H28A 0.9300 .
C29A C30A 1.381(7) .
C29A H29A 0.9300 .
C30A H30A 0.9300 .
C31A C32A 1.369(5) .
C31A H31A 0.9300 .
C32A C33A 1.364(5) .
C32A H32A 0.9300 .
C33A C34A 1.377(5) .
C33A C33A 1.486(7) 3_766
C34A C35A 1.366(5) .
C34A H34A 0.9300 .
C35A H35A 0.9300 .
Zn1B O2B 1.987(3) .
Zn1B O1B 2.003(3) .
Zn1B O3B 2.012(3) .
Zn1B O4B 2.023(3) .
Zn1B N1B 2.055(3) .
O1B C7B 1.260(4) .
O2B C9B 1.271(4) .
O3B C22B 1.265(4) .
O4B C24B 1.264(4) .
N1B C31B 1.313(5) .
N1B C35B 1.323(5) .
C1B C6B 1.362(6) .
C1B C2B 1.379(6) .
C1B H1BA 0.9300 .
C2B C3B 1.355(7) .
C2B H2BA 0.9300 .
C3B C4B 1.356(6) .
C3B H3BA 0.9300 .
C4B C5B 1.373(6) .
C4B H4BA 0.9300 .
C5B C6B 1.377(5) .
C5B H5BA 0.9300 .
C6B C7B 1.497(5) .
C7B C8B 1.387(5) .
C8B C9B 1.380(5) .
C8B H8BA 0.9300 .
C9B C10B 1.500(5) .
C10B C15B 1.372(5) .
C10B C11B 1.375(5) .
C11B C12B 1.378(6) .
C11B H11B 0.9300 .
C12B C13B 1.374(7) .
C12B H12B 0.9300 .
C13B C14B 1.366(7) .
C13B H13B 0.9300 .
C14B C15B 1.379(6) .
C14B H14B 0.9300 .
C15B H15B 0.9300 .
C16B C17B 1.373(6) .
C16B C21B 1.375(5) .
C16B H16B 0.9300 .
C17B C18B 1.360(6) .
C17B H17B 0.9300 .
C18B C19B 1.359(6) .
C18B H18B 0.9300 .
C19B C20B 1.376(6) .
C19B H19B 0.9300 .
C20B C21B 1.376(5) .
C20B H20B 0.9300 .
C21B C22B 1.491(5) .
C22B C23B 1.384(5) .
C23B C24B 1.392(5) .
C23B H23B 0.9300 .
C24B C25B 1.491(5) .
C25B C30B 1.362(5) .
C25B C26B 1.368(6) .
C26B C27B 1.373(6) .
C26B H26B 0.9300 .
C27B C28B 1.345(6) .
C27B H27B 0.9300 .
C28B C29B 1.351(7) .
C28B H28B 0.9300 .
C29B C30B 1.381(6) .
C29B H29B 0.9300 .
C30B H30B 0.9300 .
C31B C32B 1.377(5) .
C31B H31B 0.9300 .
C32B C33B 1.377(5) .
C32B H32B 0.9300 .
C33B C34B 1.373(5) .
C33B C33B 1.487(7) 3_666
C34B C35B 1.368(5) .
C34B H34B 0.9300 .
C35B H35B 0.9300 .

loop_
_geom_torsion_atom_site_label_1
_geom_torsion_atom_site_label_2
_geom_torsion_atom_site_label_3
_geom_torsion_atom_site_label_4
_geom_torsion
_geom_torsion_site_symmetry_1
_geom_torsion_site_symmetry_2
_geom_torsion_site_symmetry_3
_geom_torsion_site_symmetry_4
C6A C1A C2A C3A -1.0(7) . . . .
C1A C2A C3A C4A 2.1(8) . . . .
C2A C3A C4A C5A -1.6(8) . . . .
C3A C4A C5A C6A 0.0(8) . . . .
C4A C5A C6A C1A 1.1(7) . . . .
C4A C5A C6A C7A -178.4(4) . . . .
C2A C1A C6A C5A -0.6(7) . . . .
C2A C1A C6A C7A 178.9(4) . . . .
Zn1A O1A C7A C8A -16.8(6) . . . .
Zn1A O1A C7A C6A 161.5(2) . . . .
C5A C6A C7A O1A -23.6(5) . . . .
C1A C6A C7A O1A 156.8(4) . . . .
C5A C6A C7A C8A 154.8(4) . . . .
C1A C6A C7A C8A -24.7(6) . . . .
O1A C7A C8A C9A -2.1(7) . . . .
C6A C7A C8A C9A 179.6(4) . . . .
Zn1A O2A C9A C8A 10.3(6) . . . .
Zn1A O2A C9A C10A -169.4(3) . . . .
C7A C8A C9A O2A 5.5(7) . . . .
C7A C8A C9A C10A -174.9(4) . . . .
O2A C9A C10A C11A 15.9(6) . . . .
C8A C9A C10A C11A -163.8(4) . . . .
O2A C9A C10A C15A -164.0(4) . . . .
C8A C9A C10A C15A 16.3(7) . . . .
C15A C10A C11A C12A -1.8(7) . . . .
C9A C10A C11A C12A 178.4(4) . . . .
C10A C11A C12A C13A 3.5(8) . . . .
C11A C12A C13A C14A -1.9(9) . . . .
C12A C13A C14A C15A -1.3(9) . . . .
C11A C10A C15A C14A -1.4(8) . . . .
C9A C10A C15A C14A 178.4(5) . . . .
C13A C14A C15A C10A 3.0(9) . . . .
C21A C16A C17A C18A -2.1(8) . . . .
C16A C17A C18A C19A 0.1(9) . . . .
C17A C18A C19A C20A 2.1(10) . . . .
C18A C19A C20A C21A -2.3(10) . . . .
C17A C16A C21A C20A 1.8(7) . . . .
C17A C16A C21A C22A -179.3(4) . . . .
C19A C20A C21A C16A 0.4(8) . . . .
C19A C20A C21A C22A -178.5(5) . . . .
Zn1A O3A C22A C23A 17.4(6) . . . .
Zn1A O3A C22A C21A -161.8(3) . . . .
C16A C21A C22A O3A -12.0(6) . . . .
C20A C21A C22A O3A 166.9(4) . . . .
C16A C21A C22A C23A 168.9(4) . . . .
C20A C21A C22A C23A -12.3(6) . . . .
O3A C22A C23A C24A -6.0(7) . . . .
C21A C22A C23A C24A 173.1(4) . . . .
Zn1A O4A C24A C23A -2.1(6) . . . .
Zn1A O4A C24A C25A 177.3(2) . . . .
C22A C23A C24A O4A -2.4(7) . . . .
C22A C23A C24A C25A 178.3(4) . . . .
O4A C24A C25A C30A -3.5(6) . . . .
C23A C24A C25A C30A 175.9(4) . . . .
O4A C24A C25A C26A 177.3(4) . . . .
C23A C24A C25A C26A -3.3(6) . . . .
C30A C25A C26A C27A 1.3(7) . . . .
C24A C25A C26A C27A -179.6(4) . . . .
C25A C26A C27A C28A -0.5(8) . . . .
C26A C27A C28A C29A -1.2(9) . . . .
C27A C28A C29A C30A 2.1(9) . . . .
C26A C25A C30A C29A -0.4(8) . . . .
C24A C25A C30A C29A -179.6(5) . . . .
C28A C29A C30A C25A -1.3(9) . . . .
C35A N1A C31A C32A -0.4(6) . . . .
Zn1A N1A C31A C32A 177.7(3) . . . .
N1A C31A C32A C33A -0.2(7) . . . .
C31A C32A C33A C34A 0.8(6) . . . .
C31A C32A C33A C33A 179.8(4) . . . 3_766
C32A C33A C34A C35A -0.8(7) . . . .
C33A C33A C34A C35A -179.8(5) 3_766 . . .
C31A N1A C35A C34A 0.4(7) . . . .
Zn1A N1A C35A C34A -177.6(4) . . . .
C33A C34A C35A N1A 0.2(8) . . . .
C6B C1B C2B C3B -0.3(9) . . . .
C1B C2B C3B C4B 0.6(9) . . . .
C2B C3B C4B C5B -0.1(9) . . . .
C3B C4B C5B C6B -0.7(8) . . . .
C2B C1B C6B C5B -0.4(7) . . . .
C2B C1B C6B C7B -177.0(5) . . . .
C4B C5B C6B C1B 0.9(7) . . . .
C4B C5B C6B C7B 177.7(4) . . . .
Zn1B O1B C7B C8B 21.4(6) . . . .
Zn1B O1B C7B C6B -157.1(3) . . . .
C1B C6B C7B O1B 176.9(4) . . . .
C5B C6B C7B O1B 0.4(5) . . . .
C1B C6B C7B C8B -1.6(6) . . . .
C5B C6B C7B C8B -178.2(4) . . . .
O1B C7B C8B C9B -7.8(7) . . . .
C6B C7B C8B C9B 170.6(4) . . . .
Zn1B O2B C9B C8B -6.9(6) . . . .
Zn1B O2B C9B C10B 171.9(2) . . . .
C7B C8B C9B O2B -0.2(7) . . . .
C7B C8B C9B C10B -179.0(4) . . . .
O2B C9B C10B C15B -157.2(4) . . . .
C8B C9B C10B C15B 21.8(6) . . . .
O2B C9B C10B C11B 21.6(6) . . . .
C8B C9B C10B C11B -159.5(4) . . . .
C15B C10B C11B C12B -1.3(7) . . . .
C9B C10B C11B C12B 179.9(4) . . . .
C10B C11B C12B C13B 1.3(8) . . . .
C11B C12B C13B C14B -0.1(8) . . . .
C12B C13B C14B C15B -1.0(8) . . . .
C11B C10B C15B C14B 0.1(7) . . . .
C9B C10B C15B C14B 178.9(4) . . . .
C13B C14B C15B C10B 1.0(7) . . . .
C21B C16B C17B C18B -1.4(7) . . . .
C16B C17B C18B C19B -0.1(8) . . . .
C17B C18B C19B C20B 0.9(8) . . . .
C18B C19B C20B C21B -0.4(8) . . . .
C17B C16B C21B C20B 2.0(6) . . . .
C17B C16B C21B C22B -177.7(4) . . . .
C19B C20B C21B C16B -1.1(7) . . . .
C19B C20B C21B C22B 178.6(4) . . . .
Zn1B O3B C22B C23B -17.4(5) . . . .
Zn1B O3B C22B C21B 160.9(2) . . . .
C16B C21B C22B O3B -21.7(5) . . . .
C20B C21B C22B O3B 158.6(4) . . . .
C16B C21B C22B C23B 156.6(4) . . . .
C20B C21B C22B C23B -23.1(6) . . . .
O3B C22B C23B C24B 0.2(7) . . . .
C21B C22B C23B C24B -178.0(4) . . . .
Zn1B O4B C24B C23B 11.1(6) . . . .
Zn1B O4B C24B C25B -168.0(2) . . . .
C22B C23B C24B O4B 3.1(7) . . . .
C22B C23B C24B C25B -177.8(4) . . . .
O4B C24B C25B C30B 11.3(6) . . . .
C23B C24B C25B C30B -167.8(4) . . . .
O4B C24B C25B C26B -169.7(4) . . . .
C23B C24B C25B C26B 11.1(6) . . . .
C30B C25B C26B C27B -1.4(7) . . . .
C24B C25B C26B C27B 179.6(4) . . . .
C25B C26B C27B C28B 1.3(8) . . . .
C26B C27B C28B C29B -0.2(9) . . . .
C27B C28B C29B C30B -0.7(9) . . . .
C26B C25B C30B C29B 0.5(7) . . . .
C24B C25B C30B C29B 179.5(4) . . . .
C28B C29B C30B C25B 0.5(8) . . . .
C35B N1B C31B C32B 0.2(7) . . . .
Zn1B N1B C31B C32B -176.6(4) . . . .
N1B C31B C32B C33B 0.5(8) . . . .
C31B C32B C33B C34B -1.0(7) . . . .
C31B C32B C33B C33B 179.8(5) . . . 3_666
C32B C33B C34B C35B 0.8(6) . . . .
C33B C33B C34B C35B -179.9(4) 3_666 . . .
C31B N1B C35B C34B -0.4(6) . . . .
Zn1B N1B C35B C34B 176.6(3) . . . .
C33B C34B C35B N1B -0.1(7) . . . .
